data_7156592
loop_
_publ_author_name
'Yan, Weitao'
'Wang, Ruo'
'Zhang, Tesen'
'Deng, Hongtao'
'Chen, Jian'
'Wu, Wei'
'Weng, Zhiqiang'

_publ_section_title
;
 Synthesis of 4-trifluoromethyl 2-pyrones and pyridones through the
 Br\/onsted base-catalyzed Pechmann-type reaction with cyclic 1,3-diones.
;
_journal_issue 48
_journal_name_full 'Organic &amp; biomolecular chemistry'
_journal_page_first 9440
_journal_page_last 9445
_journal_paper_doi 10.1039/c8ob02701c
_journal_volume 16
_journal_year 2018
_chemical_formula_moiety C10H7F3O3
_chemical_formula_sum 'C10 H7 F3 O3'
_chemical_formula_weight 232.16
_space_group_IT_number 19
_space_group_name_Hall 'P 2ac 2ab'
_space_group_name_H-M_alt 'P 21 21 21'
_symmetry_cell_setting orthorhombic
_symmetry_space_group_name_Hall 'P 2ac 2ab'
_symmetry_space_group_name_H-M 'P 21 21 21'
_atom_sites_solution_hydrogens geom
_atom_sites_solution_primary direct
_atom_sites_solution_secondary difmap
_audit_creation_method SHELXL-97
_audit_update_record
;
2018-10-08 deposited with the CCDC.
2018-11-27 downloaded from the CCDC.
;
_cell_angle_alpha 90.00
_cell_angle_beta 90.00
_cell_angle_gamma 90.00
_cell_formula_units_Z 8
_cell_length_a 9.877(6)
_cell_length_b 11.908(7)
_cell_length_c 16.045(10)
_cell_measurement_reflns_used 7423
_cell_measurement_temperature 296(2)
_cell_measurement_theta_max 18.855
_cell_measurement_theta_min 3.057
_cell_volume 1887(2)
_computing_cell_refinement 'Bruker SMART'
_computing_data_collection 'Bruker SMART'
_computing_data_reduction 'Bruker SAINT'
_computing_molecular_graphics 'Bruker SHELXTL'
_computing_publication_material 'Bruker SHELXTL'
_computing_structure_refinement 'Bruker SHELXTL'
_computing_structure_solution 'Bruker SHELXTL'
_diffrn_ambient_temperature 296(2)
_diffrn_detector_area_resol_mean None
_diffrn_measured_fraction_theta_full 0.994
_diffrn_measured_fraction_theta_max 0.994
_diffrn_measurement_device_type 'CCD area detector'
_diffrn_measurement_method 'phi and omega scans'
_diffrn_radiation_monochromator graphite
_diffrn_radiation_source 'fine-focus sealed tube'
_diffrn_radiation_type MoK\a
_diffrn_radiation_wavelength 0.71073
_diffrn_reflns_av_R_equivalents 0.0851
_diffrn_reflns_av_sigmaI/netI 0.1338
_diffrn_reflns_limit_h_max 11
_diffrn_reflns_limit_h_min -11
_diffrn_reflns_limit_k_max 9
_diffrn_reflns_limit_k_min -14
_diffrn_reflns_limit_l_max 9
_diffrn_reflns_limit_l_min -19
_diffrn_reflns_number 7344
_diffrn_reflns_theta_full 25.22
_diffrn_reflns_theta_max 25.22
_diffrn_reflns_theta_min 2.13
_diffrn_standards_decay_% 'not measured'
_diffrn_standards_interval_count 'not measured'
_diffrn_standards_interval_time 'not measured'
_diffrn_standards_number None
_exptl_absorpt_coefficient_mu 0.157
_exptl_absorpt_correction_T_max 0.980
_exptl_absorpt_correction_T_min 0.974
_exptl_absorpt_correction_type multi-scan
_exptl_crystal_colour colorless
_exptl_crystal_density_diffrn 1.634
_exptl_crystal_density_method 'not measured'
_exptl_crystal_description block
_exptl_crystal_F_000 944
_exptl_crystal_size_max 0.30
_exptl_crystal_size_mid 0.15
_exptl_crystal_size_min 0.15
_refine_diff_density_max 0.294
_refine_diff_density_min -0.393
_refine_diff_density_rms 0.079
_refine_ls_abs_structure_details 'Flack H D (1983), Acta Cryst. A39, 876-881'
_refine_ls_abs_structure_Flack 0(10)
_refine_ls_extinction_method none
_refine_ls_goodness_of_fit_ref 1.001
_refine_ls_hydrogen_treatment mixed
_refine_ls_matrix_type full
_refine_ls_number_parameters 289
_refine_ls_number_reflns 3368
_refine_ls_number_restraints 0
_refine_ls_restrained_S_all 1.001
_refine_ls_R_factor_all 0.1328
_refine_ls_R_factor_gt 0.0673
_refine_ls_shift/su_max 0.000
_refine_ls_shift/su_mean 0.000
_refine_ls_structure_factor_coef Fsqd
_refine_ls_weighting_details 'calc w=1/[\s^2^(Fo^2^)+(0.0606P)^2^+0.0000P] where P=(Fo^2^+2Fc^2^)/3'
_refine_ls_weighting_scheme calc
_refine_ls_wR_factor_gt 0.1303
_refine_ls_wR_factor_ref 0.1582
_reflns_number_gt 2027
_reflns_number_total 3410
_reflns_threshold_expression >2sigma(I)
_cod_data_source_file c8ob02701c2.cif
_cod_data_source_block 123
_cod_depositor_comments
;
The following automatic conversions were performed:

'_symmetry_cell_setting' value 'Orthorhombic' changed to
'orthorhombic' according to
/home/data/users/saulius/crontab/automatic-downloads/rss-feeds/RSC/lib/dictionaries/cif_core.dic
dictionary named 'cif_core.dic' version 2.4.2 from 2011-04-26.

Automatic conversion script
Id: cif_fix_values 4973 2017-02-22 13:04:09Z antanas 

 Adding full bibliography for 7156591--7156592.cif.
;
_cod_original_sg_symbol_H-M 'P2(1)2(1)2(1) '
_cod_database_code 7156592

loop_
_symmetry_equiv_pos_as_xyz
'x, y, z'
'-x+1/2, -y, z+1/2'
'-x, y+1/2, -z+1/2'
'x+1/2, -y+1/2, -z'

loop_
_atom_site_label
_atom_site_type_symbol
_atom_site_fract_x
_atom_site_fract_y
_atom_site_fract_z
_atom_site_U_iso_or_equiv
_atom_site_adp_type
_atom_site_occupancy
_atom_site_symmetry_multiplicity
_atom_site_calc_flag
_atom_site_refinement_flags
F4 F -0.0338(4) -0.9581(3) -0.8139(2) 0.0434(9) Uani 1 1 d .
O5 O -0.3400(4) -0.7255(3) -0.9797(2) 0.0313(10) Uani 1 1 d .
F6 F 0.0351(3) -0.9919(3) -0.9372(2) 0.0385(9) Uani 1 1 d .
F5 F -0.1316(4) -1.0854(3) -0.8848(2) 0.0388(9) Uani 1 1 d .
O6 O -0.1394(4) -1.0716(3) -1.0530(3) 0.0415(11) Uani 1 1 d .
C16 C -0.1881(6) -0.9823(5) -1.0722(4) 0.0280(13) Uani 1 1 d .
C15 C -0.2140(5) -0.8909(4) -1.0115(3) 0.0211(13) Uani 1 1 d .
C12 C -0.1739(5) -0.8970(4) -0.9234(3) 0.0228(13) Uani 1 1 d .
C14 C -0.2911(5) -0.8037(4) -1.0341(3) 0.0253(13) Uani 1 1 d .
C13 C -0.2235(6) -0.8198(4) -0.8695(4) 0.0311(15) Uani 1 1 d .
H13 H -0.1950 -0.8220 -0.8143 0.037 Uiso 1 1 calc R
C19 C -0.3347(6) -0.7765(5) -1.1218(3) 0.0312(15) Uani 1 1 d .
H19A H -0.3271 -0.6964 -1.1314 0.037 Uiso 1 1 calc R
H19B H -0.4286 -0.7980 -1.1296 0.037 Uiso 1 1 calc R
O4 O -0.3753(4) -0.6701(3) -0.8501(3) 0.0441(12) Uani 1 1 d .
C17 C -0.2379(7) -0.9623(5) -1.1603(4) 0.0375(16) Uani 1 1 d .
H17A H -0.1776 -1.0001 -1.1989 0.045 Uiso 1 1 calc R
H17B H -0.3270 -0.9955 -1.1664 0.045 Uiso 1 1 calc R
C11 C -0.0784(6) -0.9849(5) -0.8913(4) 0.0281(14) Uani 1 1 d .
C3AA C -0.3168(6) -0.7358(5) -0.8938(4) 0.0333(15) Uani 1 1 d .
C18 C -0.2456(7) -0.8398(5) -1.1834(4) 0.0372(16) Uani 1 1 d .
H18A H -0.2826 -0.8323 -1.2391 0.045 Uiso 1 1 calc R
H18B H -0.1554 -0.8077 -1.1833 0.045 Uiso 1 1 calc R
F1 F 0.0014(4) -0.9621(3) -0.3176(2) 0.0504(10) Uani 1 1 d .
F2 F -0.0675(3) -0.9647(2) -0.4437(2) 0.0386(9) Uani 1 1 d .
O2 O 0.3652(4) -0.7631(3) -0.4605(2) 0.0288(9) Uani 1 1 d .
F3 F 0.0694(4) -1.0920(3) -0.3989(2) 0.0486(11) Uani 1 1 d .
C5 C 0.3052(5) -0.8252(4) -0.5212(4) 0.0235(13) Uani 1 1 d .
C6 C 0.2055(5) -0.8998(4) -0.5060(3) 0.0196(12) Uani 1 1 d .
O3 O 0.0859(4) -1.0515(4) -0.5671(3) 0.0454(12) Uani 1 1 d .
C2 C 0.1586(5) -0.9101(5) -0.4203(4) 0.0288(14) Uani 1 1 d .
C10 C 0.3679(6) -0.7987(4) -0.6038(3) 0.0264(13) Uani 1 1 d .
H10A H 0.4649 -0.7900 -0.5972 0.032 Uiso 1 1 calc R
H10B H 0.3316 -0.7284 -0.6246 0.032 Uiso 1 1 calc R
O1 O 0.3906(4) -0.7176(3) -0.3275(3) 0.0441(12) Uani 1 1 d .
C3 C 0.2173(5) -0.8469(5) -0.3603(4) 0.0287(14) Uani 1 1 d .
H3 H 0.1844 -0.8523 -0.3061 0.034 Uiso 1 1 calc R
C8 C 0.1931(6) -0.9283(5) -0.6631(3) 0.0336(15) Uani 1 1 d .
H8A H 0.1774 -0.9877 -0.7034 0.040 Uiso 1 1 calc R
H8B H 0.1363 -0.8650 -0.6783 0.040 Uiso 1 1 calc R
C1 C 0.0405(6) -0.9835(5) -0.3969(4) 0.0338(15) Uani 1 1 d .
C7 C 0.1532(6) -0.9692(5) -0.5778(4) 0.0308(14) Uani 1 1 d .
C9 C 0.3387(6) -0.8933(5) -0.6671(4) 0.0343(15) Uani 1 1 d .
H9A H 0.3597 -0.8672 -0.7229 0.041 Uiso 1 1 calc R
H9B H 0.3961 -0.9573 -0.6551 0.041 Uiso 1 1 calc R
C4 C 0.3262(6) -0.7733(5) -0.3762(4) 0.0338(15) Uani 1 1 d .

loop_
_atom_site_aniso_label
_atom_site_aniso_U_11
_atom_site_aniso_U_22
_atom_site_aniso_U_33
_atom_site_aniso_U_23
_atom_site_aniso_U_13
_atom_site_aniso_U_12
F4 0.052(2) 0.055(2) 0.023(2) -0.0031(18) -0.0113(17) 0.0096(18)
O5 0.047(2) 0.021(2) 0.026(2) -0.0017(18) 0.003(2) 0.0023(19)
F6 0.0310(18) 0.042(2) 0.042(2) 0.0002(17) 0.0078(17) 0.0064(15)
F5 0.052(2) 0.0293(19) 0.035(2) 0.0110(16) 0.0027(18) -0.0067(18)
O6 0.060(3) 0.031(2) 0.033(3) -0.008(2) 0.001(2) 0.017(2)
C16 0.032(3) 0.032(3) 0.019(3) -0.001(3) 0.005(3) 0.002(3)
C15 0.029(3) 0.015(3) 0.019(3) -0.001(2) -0.002(3) -0.003(2)
C12 0.034(3) 0.019(3) 0.016(3) 0.000(2) -0.002(3) -0.003(2)
C14 0.031(3) 0.027(3) 0.017(3) -0.004(3) 0.003(3) -0.003(3)
C13 0.043(4) 0.024(3) 0.027(4) -0.007(3) -0.001(3) 0.002(3)
C19 0.045(4) 0.027(3) 0.021(3) 0.008(3) -0.005(3) 0.001(3)
O4 0.060(3) 0.038(3) 0.034(3) -0.015(2) 0.002(2) 0.010(2)
C17 0.053(4) 0.039(4) 0.020(3) -0.005(3) 0.003(3) -0.005(3)
C11 0.029(3) 0.030(3) 0.025(3) -0.006(3) 0.003(3) -0.003(3)
C3AA 0.042(4) 0.032(4) 0.026(4) -0.006(3) 0.001(3) 0.002(3)
C18 0.061(4) 0.036(4) 0.014(3) -0.005(3) 0.001(3) -0.011(3)
F1 0.058(2) 0.067(3) 0.026(2) 0.003(2) 0.0111(18) -0.0125(19)
F2 0.0333(18) 0.043(2) 0.039(2) -0.0007(18) -0.0027(17) -0.0070(16)
O2 0.037(2) 0.026(2) 0.023(2) -0.0025(18) -0.001(2) -0.0014(18)
F3 0.059(2) 0.030(2) 0.056(3) 0.0084(18) 0.000(2) -0.0027(19)
C5 0.026(3) 0.018(3) 0.026(3) -0.004(3) -0.004(3) 0.009(2)
C6 0.025(3) 0.021(3) 0.013(3) -0.005(2) -0.003(2) 0.004(2)
O3 0.052(3) 0.049(3) 0.035(3) -0.011(2) 0.007(2) -0.020(2)
C2 0.029(3) 0.028(3) 0.029(4) 0.000(3) -0.006(3) 0.003(3)
C10 0.036(3) 0.025(3) 0.018(3) 0.001(3) 0.002(3) 0.002(3)
O1 0.051(3) 0.051(3) 0.031(3) -0.016(2) 0.000(2) -0.013(2)
C3 0.027(3) 0.036(3) 0.023(3) 0.002(3) -0.002(3) 0.002(3)
C8 0.042(3) 0.042(4) 0.016(3) -0.003(3) -0.007(3) 0.009(3)
C1 0.036(4) 0.033(4) 0.033(4) -0.001(3) -0.001(3) 0.005(3)
C7 0.031(3) 0.032(3) 0.029(4) -0.009(3) -0.006(3) -0.004(3)
C9 0.046(4) 0.036(3) 0.021(3) 0.003(3) 0.001(3) 0.008(3)
C4 0.038(4) 0.034(4) 0.028(4) -0.007(3) -0.004(3) 0.005(3)

loop_
_atom_type_symbol
_atom_type_description
_atom_type_scat_dispersion_real
_atom_type_scat_dispersion_imag
_atom_type_scat_source
C C 0.0033 0.0016 'International Tables Vol C Tables 4.2.6.8 and 6.1.1.4'
H H 0.0000 0.0000 'International Tables Vol C Tables 4.2.6.8 and 6.1.1.4'
O O 0.0106 0.0060 'International Tables Vol C Tables 4.2.6.8 and 6.1.1.4'
F F 0.0171 0.0103 'International Tables Vol C Tables 4.2.6.8 and 6.1.1.4'

loop_
_geom_angle_atom_site_label_1
_geom_angle_atom_site_label_2
_geom_angle_atom_site_label_3
_geom_angle
C14 O5 C3AA 120.7(5)
O6 C16 C15 123.2(5)
O6 C16 C17 120.4(5)
C15 C16 C17 116.2(5)
C14 C15 C12 116.9(5)
C14 C15 C16 119.3(5)
C12 C15 C16 123.3(5)
C13 C12 C15 118.9(5)
C13 C12 C11 118.8(5)
C15 C12 C11 122.3(5)
C15 C14 O5 123.9(5)
C15 C14 C19 125.6(5)
O5 C14 C19 110.5(4)
C12 C13 C3AA 122.7(6)
C14 C19 C18 109.6(5)
C18 C17 C16 113.4(5)
F5 C11 F6 108.7(4)
F5 C11 F4 105.8(5)
F6 C11 F4 104.3(5)
F5 C11 C12 114.3(5)
F6 C11 C12 112.3(5)
F4 C11 C12 110.8(5)
O4 C3AA O5 116.0(5)
O4 C3AA C13 127.9(6)
O5 C3AA C13 116.1(5)
C17 C18 C19 110.4(5)
C5 O2 C4 121.3(5)
C6 C5 O2 123.3(5)
C6 C5 C10 126.9(5)
O2 C5 C10 109.8(4)
C5 C6 C2 117.3(5)
C5 C6 C7 118.3(5)
C2 C6 C7 124.5(5)
C3 C2 C6 119.3(5)
C3 C2 C1 118.5(6)
C6 C2 C1 122.0(5)
C5 C10 C9 110.6(5)
C2 C3 C4 123.0(6)
C9 C8 C7 112.3(5)
F2 C1 F3 108.9(5)
F2 C1 F1 105.7(5)
F3 C1 F1 105.6(5)
F2 C1 C2 112.7(5)
F3 C1 C2 113.2(5)
F1 C1 C2 110.3(5)
O3 C7 C8 122.7(5)
O3 C7 C6 122.0(5)
C8 C7 C6 115.3(5)
C8 C9 C10 110.7(5)
O1 C4 C3 128.9(6)
O1 C4 O2 115.4(5)
C3 C4 O2 115.7(5)

loop_
_geom_bond_atom_site_label_1
_geom_bond_atom_site_label_2
_geom_bond_distance
F4 C11 1.355(7)
O5 C14 1.364(6)
O5 C3AA 1.402(7)
F6 C11 1.344(6)
F5 C11 1.312(6)
O6 C16 1.207(6)
C16 C15 1.483(8)
C16 C17 1.515(8)
C15 C14 1.338(7)
C15 C12 1.469(7)
C12 C13 1.353(8)
C12 C11 1.500(8)
C14 C19 1.507(7)
C13 C3AA 1.414(8)
C19 C18 1.523(8)
O4 C3AA 1.200(6)
C17 C18 1.507(8)
F1 C1 1.354(7)
F2 C1 1.323(7)
O2 C5 1.359(6)
O2 C4 1.413(7)
F3 C1 1.324(6)
C5 C6 1.348(7)
C5 C10 1.497(8)
C6 C2 1.457(7)
C6 C7 1.508(7)
O3 C7 1.198(6)
C2 C3 1.352(8)
C2 C1 1.505(8)
C10 C9 1.544(7)
O1 C4 1.206(7)
C3 C4 1.411(8)
C8 C9 1.499(8)
C8 C7 1.506(8)
